data_2104337
loop_
_publ_author_name
'St\"oger, Berthold'
'Weil, Matthias'
'Zobetz, Erich'
'Giester, Gerald'

_publ_section_title
;
 Polymorphism of CaTeO~3~ and solid solutions
 Ca~<i>x~</i>Sr~1{-~<i>x</i>}TeO~3~
;
_journal_coeditor_code SN5078
_journal_issue 2
_journal_name_full 'Acta Crystallographica Section B'
_journal_page_first 167
_journal_page_last 181
_journal_paper_doi 10.1107/S0108768109002997
_journal_volume 65
_journal_year 2009
_chemical_formula_structural 'Ca Te O3'
_chemical_formula_sum 'Ca O3 Te'
_chemical_formula_weight 215.68
_chemical_name_systematic
;
 calcium(II) tellurium(IV) oxide - beta
;
_space_group_IT_number 1
_symmetry_cell_setting triclinic
_symmetry_space_group_name_Hall 'P 1'
_symmetry_space_group_name_H-M 'P 1'
_atom_sites_solution_primary direct
_atom_sites_solution_secondary difmap
_audit_creation_method SHELXL-97
_cell_angle_alpha 107.2180(10)
_cell_angle_beta 110.245(2)
_cell_angle_gamma 33.0190(10)
_cell_formula_units_Z 18
_cell_length_a 25.6220(4)
_cell_length_b 10.2426(2)
_cell_length_c 11.3327(2)
_cell_measurement_reflns_used 25930
_cell_measurement_temperature 295(2)
_cell_measurement_theta_max 36.28
_cell_measurement_theta_min 2.08
_cell_volume 1520.42(6)
_computing_cell_refinement 'Denzo (Otwinowski & Minor, 1997)'
_computing_data_collection 'Collect (Nonius, 1998)'
_computing_data_reduction 'Denzo (Otwinowski & Minor, 1997)'
_computing_structure_refinement 'SHELXL-97 (Sheldrick, 1997)'
_computing_structure_solution 'SHELXS-97 (Sheldrick, 1990)'
_diffrn_ambient_temperature 295(2)
_diffrn_measured_fraction_theta_full 0.944
_diffrn_measured_fraction_theta_max 0.944
_diffrn_measurement_device_type 'Nonius Kappa-CCD'
_diffrn_measurement_method \w-scans
_diffrn_radiation_monochromator graphite
_diffrn_radiation_source 'fine-focus sealed tube'
_diffrn_radiation_type MoK\a
_diffrn_radiation_wavelength 0.71073
_diffrn_reflns_av_R_equivalents 0.0000
_diffrn_reflns_av_sigmaI/netI 0.0782
_diffrn_reflns_limit_h_max 41
_diffrn_reflns_limit_h_min -42
_diffrn_reflns_limit_k_max 16
_diffrn_reflns_limit_k_min -16
_diffrn_reflns_limit_l_max 18
_diffrn_reflns_limit_l_min -18
_diffrn_reflns_number 25930
_diffrn_reflns_theta_full 36.28
_diffrn_reflns_theta_max 36.28
_diffrn_reflns_theta_min 2.08
_diffrn_standards_number 0
_exptl_absorpt_coefficient_mu 10.119
_exptl_absorpt_correction_T_max 0.7860
_exptl_absorpt_correction_T_min 0.3764
_exptl_absorpt_correction_type multi-scan
_exptl_absorpt_process_details 'HKL-Scalepack (Otwinowsky & Minor, 2003)'
_exptl_crystal_colour colourless
_exptl_crystal_density_diffrn 4.240
_exptl_crystal_density_method 'not measured'
_exptl_crystal_description fragment
_exptl_crystal_F_000 1728
_exptl_crystal_size_max 0.12
_exptl_crystal_size_mid 0.08
_exptl_crystal_size_min 0.03
_refine_diff_density_max 2.980
_refine_diff_density_min -3.534
_refine_ls_abs_structure_details 'Flack H D (1983), Acta Cryst. A39, 876-881'
_refine_ls_abs_structure_Flack 0.45(3)
_refine_ls_extinction_coef 0.00096(3)
_refine_ls_extinction_expression Fc^*^=kFc[1+0.001xFc^2^\l^3^/sin(2\q)]^-1/4^
_refine_ls_extinction_method SHELXL
_refine_ls_goodness_of_fit_ref 1.044
_refine_ls_matrix_type full
_refine_ls_number_parameters 813
_refine_ls_number_reflns 25930
_refine_ls_number_restraints 3
_refine_ls_restrained_S_all 1.044
_refine_ls_R_factor_all 0.0848
_refine_ls_R_factor_gt 0.0506
_refine_ls_shift/su_max 0.007
_refine_ls_shift/su_mean 0.001
_refine_ls_structure_factor_coef Fsqd
_refine_ls_weighting_details 'w=1/[\s^2^(Fo^2^)+(0.0372P)^2^+2.6344P] where P=(Fo^2^+2Fc^2^)/3'
_refine_ls_weighting_scheme calc
_refine_ls_wR_factor_gt 0.0927
_refine_ls_wR_factor_ref 0.1054
_reflns_number_gt 19234
_reflns_number_total 25930
_reflns_threshold_expression >2sigma(I)
_cod_data_source_file sn5078.cif
_cod_data_source_block b-CaTeO3-295
_cod_original_cell_volume 1520.42(5)
_cod_database_code 2104337
_cod_database_fobs_code 2104337

loop_
_symmetry_equiv_pos_as_xyz
'x, y, z'

loop_
_atom_site_type_symbol
_atom_site_label
_atom_site_fract_x
_atom_site_fract_y
_atom_site_fract_z
_atom_site_U_iso_or_equiv
_atom_site_adp_type
_atom_site_calc_flag
_atom_site_refinement_flags
_atom_site_occupancy
_atom_site_disorder_assembly
_atom_site_disorder_group
Te Te11 0.19487(6) 0.22004(13) -0.26521(7) 0.01439(16) Uani d . 1 . .
Te Te12 0.52120(6) 0.26161(14) -0.24889(7) 0.01896(17) Uani d . 1 . .
Te Te13 -0.14117(5) 0.24957(12) 0.73532(7) 0.01046(15) Uani d . 1 . .
Te Te14 0.14402(5) -0.25884(12) 0.26328(6) 0.00988(15) Uani d . 1 . .
Te Te15 0.47094(6) -0.22737(15) 0.25904(7) 0.01879(17) Uani d . 1 . .
Te Te16 -0.19993(6) -0.21432(13) 0.25621(7) 0.01373(15) Uani d . 1 . .
Te Te21 0.02418(6) -0.26831(13) 0.47506(7) 0.01576(17) Uani d . 1 . .
Te Te22 0.35222(6) -0.23313(15) 0.45956(8) 0.01822(18) Uani d . 1 . .
Te Te23 -0.32047(6) 0.75683(14) 0.44481(7) 0.01618(18) Uani d . 1 . .
Te Te24 0.32607(6) 0.23619(13) -0.43982(7) 0.01618(18) Uani d . 1 . .
Te Te25 -0.36138(6) 0.26169(16) 0.53847(8) 0.01864(18) Uani d . 1 . .
Te Te26 -0.02792(6) 0.26960(13) 0.52049(7) 0.01620(17) Uani d . 1 . .
Te Te31 0.16689(6) 0.26772(14) 0.16495(7) 0.01330(15) Uani d . 1 . .
Te Te32 0.47736(6) -0.69634(12) 0.15612(7) 0.01337(15) Uani d . 1 . .
Te Te33 -0.13416(6) 0.20662(12) 0.17973(6) 0.01197(15) Uani d . 1 . .
Te Te34 0.13796(6) -0.22179(12) 0.82260(7) 0.01338(16) Uani d . 1 . .
Te Te35 -0.47289(5) 0.69673(12) 0.84952(7) 0.01258(14) Uani d . 1 . .
Te Te36 -0.16616(6) -0.27729(13) -0.17110(7) 0.01344(15) Uani d . 1 . .
Ca Ca11 -0.07335(18) -0.2881(4) 0.1302(2) 0.0127(5) Uani d . 1 . .
Ca Ca12 0.24225(19) -0.2108(4) 0.1176(2) 0.0161(5) Uani d . 1 . .
Ca Ca13 0.59529(19) -0.2523(4) 0.1449(2) 0.0153(5) Uani d . 1 . .
Ca Ca14 0.4079(2) 0.2555(5) -0.1363(3) 0.0153(5) Uani d . 1 . .
Ca Ca15 -0.23990(18) 0.1991(4) 0.8786(2) 0.0154(5) Uani d . 1 . .
Ca Ca16 0.07436(18) 0.2802(4) 0.8655(2) 0.0132(5) Uani d . 1 . .
Ca Ca21 -0.07990(19) -0.2395(4) 0.6274(2) 0.0153(5) Uani d . 1 . .
Ca Ca22 0.25643(19) -0.2691(4) 0.5788(2) 0.0158(5) Uani d . 1 . .
Ca Ca23 -0.42666(19) 0.7815(4) 0.6351(2) 0.0179(5) Uani d . 1 . .
Ca Ca24 -0.56908(19) 1.2299(4) 0.3748(2) 0.0195(5) Uani d . 1 . .
Ca Ca25 -0.26207(19) 0.2762(4) 0.4180(2) 0.0171(5) Uani d . 1 . .
Ca Ca26 0.07488(18) 0.2420(4) 0.3640(2) 0.0143(5) Uani d . 1 . .
Ca Ca31 0.02214(19) -0.2346(4) -0.0380(2) 0.0142(5) Uani d . 1 . .
Ca Ca32 0.35033(19) -0.2357(4) -0.0658(2) 0.0132(5) Uani d . 1 . .
Ca Ca33 0.67943(18) -0.2452(4) -0.0404(2) 0.0137(4) Uani d . 1 . .
Ca Ca34 0.32575(18) 0.2226(4) 0.0431(3) 0.0185(5) Uani d . 1 . .
Ca Ca35 -0.34924(19) 0.2383(4) 0.0645(2) 0.0126(5) Uani d . 1 . .
Ca Ca36 -0.02145(19) 0.2279(4) 0.0366(3) 0.0160(5) Uani d . 1 . .
O O11 0.2022(6) 0.0231(14) -0.2579(8) 0.0180(18) Uani d . 1 . .
O O12 0.5550(7) -1.9671(14) -0.2044(8) 0.026(2) Uani d . 1 . .
O O13 -0.1261(6) 0.0615(13) 0.7931(7) 0.0132(16) Uani d . 1 . .
O O14 0.1256(6) -0.0668(13) 0.2048(8) 0.0144(17) Uani d . 1 . .
O O15 0.4632(7) -0.0393(14) 0.2300(8) 0.027(2) Uani d . 1 . .
O O16 -0.2048(6) -0.0248(13) 0.2497(7) 0.0126(15) Uani d . 1 . .
O O21 0.0744(6) -0.5025(13) -0.2135(7) 0.0162(17) Uani d . 1 . .
O O22 0.3889(7) -0.4816(16) -0.2561(8) 0.041(3) Uani d . 1 . .
O O23 -0.1769(6) 0.4484(13) 0.8783(7) 0.0163(17) Uani d . 1 . .
O O24 0.1830(6) -0.4641(13) 0.1239(7) 0.0164(16) Uani d . 1 . .
O O25 0.5977(7) -0.5152(15) 0.2472(9) 0.051(3) Uani d . 1 . .
O O26 -0.0779(6) -0.4941(14) 0.2071(7) 0.0201(19) Uani d . 1 . .
O O31 0.2796(7) -0.8855(15) -0.1159(8) 0.029(2) Uani d . 1 . .
O O32 0.5285(4) -0.6216(11) -0.0904(6) 0.0235(14) Uani d . 1 . .
O O33 -0.2615(6) 0.4501(13) 0.6278(8) 0.0214(18) Uani d . 1 . .
O O34 0.2632(5) -0.4509(13) 0.3708(7) 0.0170(17) Uani d . 1 . .
O O35 0.4050(7) -0.166(2) 0.0986(8) 0.060(3) Uani d . 1 . .
O O36 -0.2837(6) -0.1075(13) 0.1011(7) 0.0162(15) Uani d . 1 . .
O O41 -0.0019(7) -0.2520(15) 0.3028(7) 0.024(2) Uani d . 1 . .
O O42 0.3329(7) -0.2277(16) 0.2872(7) 0.0248(19) Uani d . 1 . .
O O43 -0.4059(7) 0.9681(15) 0.3116(8) 0.027(2) Uani d . 1 . .
O O44 0.4156(6) 0.0302(14) -0.3048(8) 0.0231(18) Uani d . 1 . .
O O45 -0.3386(7) 0.2453(16) 0.7115(8) 0.027(2) Uani d . 1 . .
O O46 -0.0041(7) 0.2639(16) 0.6919(8) 0.027(2) Uani d . 1 . .
O O51 0.0530(8) -0.4977(15) 0.4980(9) 0.032(2) Uani d . 1 . .
O O52 0.4172(7) -0.5157(16) 0.4883(8) 0.039(3) Uani d . 1 . .
O O53 -0.2877(7) 0.5202(16) 0.3463(8) 0.031(2) Uani d . 1 . .
O O54 0.2766(7) -0.5046(14) -0.3495(8) 0.028(2) Uani d . 1 . .
O O55 -0.4152(7) 0.5332(15) 0.5141(8) 0.028(2) Uani d . 1 . .
O O56 -0.0584(7) 0.4985(15) 0.4940(9) 0.030(2) Uani d . 1 . .
O O61 -0.0973(6) -0.0188(14) 0.5182(8) 0.0221(19) Uani d . 1 . .
O O62 0.2336(6) -0.0439(13) 0.4817(8) 0.0225(19) Uani d . 1 . .
O O63 -0.4169(7) 0.9172(14) 0.5197(8) 0.031(2) Uani d . 1 . .
O O64 0.4201(6) 0.1111(15) -0.5011(8) 0.033(2) Uani d . 1 . .
O O65 -0.2396(6) 0.0471(14) 0.5125(8) 0.0215(18) Uani d . 1 . .
O O66 0.0938(6) 0.0220(14) 0.4778(8) 0.022(2) Uani d . 1 . .
O O71 0.0587(6) -0.4848(14) 0.0480(8) 0.0153(17) Uani d . 1 . .
O O72 0.3828(6) -0.4820(13) 0.0178(8) 0.0154(17) Uani d . 1 . .
O O73 -0.2526(6) 0.4986(14) 0.1011(8) 0.0233(19) Uani d . 1 . .
O O74 0.2558(6) -0.4990(14) 0.9129(8) 0.0192(17) Uani d . 1 . .
O O75 -0.3794(6) 0.4849(14) -0.0134(7) 0.0157(17) Uani d . 1 . .
O O76 -0.0580(6) -0.5192(13) -0.0551(7) 0.0140(17) Uani d . 1 . .
O O81 0.2223(6) 0.0334(13) 0.0385(8) 0.0187(18) Uani d . 1 . .
O O82 0.5441(6) 0.0367(13) 0.0520(8) 0.0168(18) Uani d . 1 . .
O O83 -0.1339(7) 0.0298(14) 0.0715(8) 0.022(2) Uani d . 1 . .
O O84 0.1303(7) -0.0312(15) -0.0750(8) 0.026(2) Uani d . 1 . .
O O85 -0.5418(5) 0.9650(13) -0.0460(7) 0.0124(16) Uani d . 1 . .
O O86 -0.2248(6) -0.0388(13) -0.0492(8) 0.0205(19) Uani d . 1 . .
O O91 0.1062(6) -0.7452(14) 0.2047(7) 0.0208(18) Uani d . 1 . .
O O92 0.3921(6) -1.6412(14) 0.1843(7) 0.0203(17) Uani d . 1 . .
O O93 -0.0455(6) 0.0929(14) 0.1073(8) 0.0185(17) Uani d . 1 . .
O O94 0.0490(6) -0.1057(13) 0.8950(8) 0.0192(17) Uani d . 1 . .
O O95 -0.3847(5) 0.6376(12) 0.8265(7) 0.0148(15) Uani d . 1 . .
O O96 -0.1073(6) -0.2563(14) -0.2045(7) 0.0191(17) Uani d . 1 . .

loop_
_atom_site_aniso_label
_atom_site_aniso_U_11
_atom_site_aniso_U_22
_atom_site_aniso_U_33
_atom_site_aniso_U_12
_atom_site_aniso_U_13
_atom_site_aniso_U_23
Te11 0.0148(3) 0.0110(3) 0.0167(4) -0.0100(3) 0.0075(3) -0.0026(3)
Te12 0.0172(3) 0.0262(4) 0.0169(4) -0.0180(3) -0.0021(3) 0.0090(3)
Te13 0.0101(3) 0.0098(3) 0.0106(3) -0.0080(3) 0.0016(3) 0.0005(2)
Te14 0.0093(3) 0.0094(3) 0.0100(3) -0.0074(3) 0.0014(3) 0.0008(3)
Te15 0.0205(4) 0.0305(4) 0.0130(3) -0.0222(3) -0.0037(3) 0.0088(3)
Te16 0.0143(3) 0.0125(3) 0.0155(3) -0.0108(3) 0.0047(3) 0.0001(3)
Te21 0.0156(4) 0.0164(4) 0.0128(4) -0.0129(3) 0.0030(3) -0.0011(3)
Te22 0.0208(4) 0.0248(4) 0.0135(3) -0.0199(3) 0.0035(3) -0.0020(3)
Te23 0.0149(4) 0.0183(4) 0.0139(4) -0.0136(4) 0.0009(3) 0.0015(3)
Te24 0.0153(4) 0.0153(4) 0.0131(4) -0.0119(4) 0.0004(3) 0.0018(3)
Te25 0.0236(4) 0.0289(4) 0.0133(3) -0.0238(4) 0.0041(3) -0.0033(3)
Te26 0.0171(4) 0.0180(4) 0.0123(4) -0.0145(4) 0.0030(3) -0.0017(3)
Te31 0.0138(4) 0.0140(3) 0.0119(3) -0.0113(3) -0.0001(3) 0.0035(3)
Te32 0.0129(3) 0.0104(3) 0.0112(3) -0.0085(3) 0.0025(3) 0.0005(2)
Te33 0.0106(3) 0.0119(3) 0.0110(3) -0.0088(3) 0.0016(3) 0.0006(2)
Te34 0.0111(3) 0.0143(3) 0.0115(3) -0.0100(3) 0.0021(3) -0.0004(3)
Te35 0.0114(3) 0.0105(3) 0.0123(3) -0.0083(3) 0.0028(2) -0.0003(2)
Te36 0.0133(3) 0.0136(3) 0.0124(4) -0.0109(3) 0.0014(3) 0.0013(3)
Ca11 0.0124(11) 0.0110(10) 0.0125(11) -0.0089(10) 0.0032(9) 0.0006(8)
Ca12 0.0114(11) 0.0154(11) 0.0185(12) -0.0100(10) 0.0004(9) 0.0056(9)
Ca13 0.0131(11) 0.0145(10) 0.0119(10) -0.0100(10) 0.0034(8) 0.0001(8)
Ca14 0.0135(11) 0.0131(10) 0.0154(10) -0.0101(10) 0.0051(8) -0.0018(8)
Ca15 0.0123(11) 0.0152(11) 0.0173(12) -0.0104(10) 0.0022(9) 0.0042(9)
Ca16 0.0152(12) 0.0154(11) 0.0119(11) -0.0133(11) 0.0021(9) -0.0003(8)
Ca21 0.0169(11) 0.0125(10) 0.0135(10) -0.0111(10) 0.0067(9) -0.0021(8)
Ca22 0.0173(11) 0.0103(10) 0.0129(11) -0.0103(10) 0.0002(9) 0.0026(8)
Ca23 0.0122(10) 0.0109(9) 0.0126(10) -0.0054(9) 0.0040(8) 0.0031(7)
Ca24 0.0145(11) 0.0130(9) 0.0150(11) -0.0074(9) 0.0054(9) 0.0030(8)
Ca25 0.0217(12) 0.0154(10) 0.0128(11) -0.0150(10) 0.0036(9) -0.0002(8)
Ca26 0.0168(11) 0.0137(10) 0.0118(10) -0.0123(10) 0.0016(8) 0.0023(8)
Ca31 0.0197(12) 0.0128(10) 0.0104(11) -0.0135(11) 0.0025(9) 0.0002(8)
Ca32 0.0144(11) 0.0141(10) 0.0135(12) -0.0123(10) 0.0001(9) 0.0022(8)
Ca33 0.0127(10) 0.0176(10) 0.0093(10) -0.0124(9) 0.0015(8) -0.0003(8)
Ca34 0.0120(11) 0.0185(11) 0.0145(11) -0.0104(10) 0.0026(9) 0.0016(9)
Ca35 0.0154(11) 0.0128(10) 0.0113(12) -0.0119(10) 0.0026(8) -0.0002(8)
Ca36 0.0181(12) 0.0149(11) 0.0173(12) -0.0137(11) 0.0024(10) 0.0024(9)
O11 0.024(4) 0.016(4) 0.023(4) -0.018(4) 0.007(3) -0.005(3)
O12 0.031(4) 0.018(4) 0.026(4) -0.018(4) 0.014(3) 0.001(3)
O13 0.015(4) 0.014(4) 0.013(4) -0.012(4) 0.003(3) 0.002(3)
O14 0.014(4) 0.012(4) 0.021(4) -0.011(4) 0.007(3) -0.003(3)
O15 0.033(5) 0.014(3) 0.034(5) -0.016(4) 0.022(4) -0.005(3)
O16 0.012(4) 0.015(4) 0.011(3) -0.011(3) 0.006(3) -0.003(3)
O21 0.009(4) 0.010(3) 0.020(4) -0.006(3) 0.005(3) -0.001(3)
O22 0.019(4) 0.025(5) 0.018(4) -0.007(4) 0.013(3) -0.010(3)
O23 0.017(4) 0.016(4) 0.013(4) -0.013(4) 0.010(3) -0.009(3)
O24 0.014(4) 0.016(4) 0.017(4) -0.012(3) 0.005(3) -0.002(3)
O25 0.025(5) 0.008(4) 0.033(5) 0.005(3) 0.011(4) 0.009(3)
O26 0.021(4) 0.017(4) 0.013(4) -0.014(4) 0.004(3) -0.001(3)
O31 0.032(5) 0.034(5) 0.027(4) -0.031(5) -0.006(4) 0.004(3)
O32 0.014(3) 0.027(3) 0.019(3) -0.016(3) -0.002(2) 0.002(3)
O33 0.009(4) 0.010(4) 0.024(4) -0.004(3) 0.002(3) 0.002(3)
O34 0.010(4) 0.016(4) 0.011(4) -0.009(3) -0.008(3) 0.005(3)
O35 0.088(7) 0.124(9) 0.030(4) -0.100(8) -0.022(4) 0.028(5)
O36 0.016(4) 0.018(3) 0.018(4) -0.014(3) -0.001(3) 0.007(3)
O41 0.034(5) 0.029(4) 0.006(3) -0.024(4) 0.007(3) -0.001(3)
O42 0.036(5) 0.037(5) 0.011(4) -0.033(5) 0.003(3) -0.001(3)
O43 0.034(5) 0.023(4) 0.019(4) -0.022(4) 0.008(3) 0.002(3)
O44 0.021(4) 0.014(4) 0.018(4) -0.010(4) 0.003(3) 0.008(3)
O45 0.026(5) 0.036(5) 0.018(4) -0.024(4) 0.009(3) -0.001(3)
O46 0.035(5) 0.041(5) 0.015(4) -0.034(5) -0.003(4) 0.004(4)
O51 0.053(7) 0.025(5) 0.027(5) -0.032(5) 0.012(4) 0.000(4)
O52 0.030(5) 0.025(4) 0.026(5) -0.017(4) -0.001(4) 0.005(4)
O53 0.051(6) 0.039(5) 0.016(4) -0.040(5) 0.001(4) 0.003(3)
O54 0.038(5) 0.009(3) 0.032(5) -0.016(4) 0.026(4) -0.011(3)
O55 0.036(5) 0.022(4) 0.015(4) -0.023(4) -0.005(3) 0.007(3)
O56 0.042(6) 0.023(5) 0.023(5) -0.027(5) 0.013(4) -0.010(4)
O61 0.017(4) 0.015(4) 0.019(4) -0.010(4) 0.009(3) -0.003(3)
O62 0.010(4) 0.011(4) 0.030(5) -0.005(3) 0.005(3) 0.001(3)
O63 0.021(4) 0.015(4) 0.029(4) -0.007(4) 0.013(3) 0.005(3)
O64 0.013(4) 0.025(4) 0.031(4) -0.007(4) 0.004(3) 0.018(3)
O65 0.021(4) 0.024(4) 0.021(4) -0.018(4) 0.005(3) 0.004(3)
O66 0.017(4) 0.016(4) 0.022(5) -0.012(4) 0.004(4) -0.001(3)
O71 0.014(4) 0.015(4) 0.016(4) -0.012(4) 0.001(3) 0.003(3)
O72 0.017(4) 0.010(3) 0.016(4) -0.010(3) 0.008(3) -0.004(3)
O73 0.010(4) 0.010(4) 0.034(5) -0.004(3) 0.006(3) 0.004(3)
O74 0.009(4) 0.012(4) 0.027(4) -0.005(3) 0.006(3) 0.006(3)
O75 0.020(4) 0.017(4) 0.013(4) -0.015(4) 0.001(3) 0.005(3)
O76 0.018(4) 0.014(4) 0.009(4) -0.013(4) 0.001(3) 0.005(3)
O81 0.018(4) 0.012(4) 0.022(4) -0.010(4) 0.008(3) 0.001(3)
O82 0.018(4) 0.010(3) 0.015(4) -0.010(4) 0.005(3) -0.001(3)
O83 0.031(5) 0.024(4) 0.020(4) -0.026(4) -0.009(4) 0.010(3)
O84 0.032(5) 0.024(4) 0.022(5) -0.025(5) -0.006(4) 0.005(3)
O85 0.007(3) 0.010(3) 0.013(4) -0.006(3) 0.003(3) -0.001(3)
O86 0.017(4) 0.010(4) 0.022(4) -0.007(4) 0.015(3) -0.005(3)
O91 0.021(4) 0.025(4) 0.019(4) -0.018(4) 0.003(3) 0.005(3)
O92 0.022(4) 0.028(4) 0.019(4) -0.020(4) 0.011(3) -0.001(3)
O93 0.012(4) 0.023(4) 0.022(4) -0.014(4) 0.005(3) 0.001(3)
O94 0.015(4) 0.015(4) 0.026(4) -0.011(4) 0.006(3) 0.001(3)
O95 0.015(4) 0.013(3) 0.014(3) -0.011(3) 0.004(3) 0.000(3)
O96 0.029(5) 0.024(4) 0.023(4) -0.023(4) 0.012(4) -0.002(3)

loop_
_atom_type_symbol
_atom_type_description
_atom_type_scat_dispersion_real
_atom_type_scat_dispersion_imag
_atom_type_scat_source
O O 0.0106 0.0060 'International Tables Vol C Tables 4.2.6.8 and 6.1.1.4'
Ca Ca 0.2262 0.3064 'International Tables Vol C Tables 4.2.6.8 and 6.1.1.4'
Te Te -0.5308 1.6751 'International Tables Vol C Tables 4.2.6.8 and 6.1.1.4'

loop_
_geom_angle_atom_site_label_1
_geom_angle_atom_site_label_2
_geom_angle_atom_site_label_3
_geom_angle_site_symmetry_1
_geom_angle_site_symmetry_3
_geom_angle
_geom_angle_publ_flag
O31 Te11 O21 1_565 1_565 101.5(4) y
O31 Te11 O11 1_565 . 94.2(4) y
O21 Te11 O11 1_565 . 94.3(4) y
O22 Te12 O12 1_565 1_575 96.7(5) y
O22 Te12 O32 1_565 1_565 88.0(3) y
O12 Te12 O32 1_575 1_565 102.0(3) y
O33 Te13 O23 . . 101.8(3) y
O33 Te13 O13 . . 98.6(4) y
O23 Te13 O13 . . 99.0(3) y
O34 Te14 O24 . . 101.3(3) y
O34 Te14 O14 . . 98.2(4) y
O24 Te14 O14 . . 99.8(3) y
O25 Te15 O35 . . 104.1(5) y
O25 Te15 O15 . . 96.6(5) y
O35 Te15 O15 . . 88.3(4) y
O16 Te16 O36 . . 93.0(3) y
O16 Te16 O26 . . 93.4(3) y
O36 Te16 O26 . . 100.9(3) y
O41 Te21 O61 . . 104.5(4) y
O41 Te21 O51 . . 103.3(4) y
O61 Te21 O51 . . 92.7(4) y
O52 Te22 O42 . . 104.4(4) y
O52 Te22 O62 . . 94.8(4) y
O42 Te22 O62 . . 102.2(4) y
O63 Te23 O43 . . 94.6(4) y
O63 Te23 O53 . . 104.9(4) y
O43 Te23 O53 . . 93.3(4) y
O54 Te24 O64 1_565 . 101.4(4) y
O54 Te24 O44 1_565 . 95.1(4) y
O64 Te24 O44 . . 92.3(4) y
O65 Te25 O45 . . 101.7(4) y
O65 Te25 O55 . . 95.0(4) y
O45 Te25 O55 . . 104.9(4) y
O46 Te26 O56 . . 102.4(4) n
O46 Te26 O66 . . 105.1(4) y
O56 Te26 O66 . . 92.4(4) y
O81 Te31 O91 . 1_565 94.8(4) y
O81 Te31 O71 . 1_565 91.9(4) y
O91 Te31 O71 1_565 1_565 94.8(4) y
O82 Te32 O92 1_545 1_565 97.6(4) y
O82 Te32 O72 1_545 . 92.6(3) y
O92 Te32 O72 1_565 . 90.0(4) y
O73 Te33 O83 . . 96.6(4) y
O73 Te33 O93 . . 102.2(4) y
O83 Te33 O93 . . 93.7(4) y
O84 Te34 O74 1_556 . 95.0(4) y
O84 Te34 O94 1_556 . 92.0(4) y
O74 Te34 O94 . . 101.8(4) y
O85 Te35 O95 1_556 . 98.6(3) y
O85 Te35 O75 1_556 1_556 92.6(3) y
O95 Te35 O75 . 1_556 88.3(3) y
O86 Te36 O76 . . 93.0(4) y
O86 Te36 O96 . . 93.0(4) y
O76 Te36 O96 . . 92.8(4) y
O83 Ca11 O41 . . 77.1(3) n
O83 Ca11 O71 . . 75.5(3) n
O41 Ca11 O71 . . 78.5(3) n
O83 Ca11 O16 . . 94.1(3) n
O41 Ca11 O16 . . 87.2(3) n
O71 Ca11 O16 . . 163.8(3) n
O83 Ca11 O76 . . 112.4(3) n
O41 Ca11 O76 . . 150.3(3) n
O71 Ca11 O76 . . 77.2(3) n
O16 Ca11 O76 . . 118.7(3) n
O83 Ca11 O86 . . 68.3(3) n
O41 Ca11 O86 . . 141.3(3) n
O71 Ca11 O86 . . 108.0(3) n
O16 Ca11 O86 . . 78.7(3) n
O76 Ca11 O86 . . 63.7(3) n
O83 Ca11 O26 . . 157.1(3) n
O41 Ca11 O26 . . 108.2(3) n
O71 Ca11 O26 . . 127.2(3) n
O16 Ca11 O26 . . 64.5(2) n
O76 Ca11 O26 . . 74.4(3) n
O86 Ca11 O26 . . 97.9(3) n
O83 Ca11 O91 . . 135.1(3) n
O41 Ca11 O91 . . 75.9(3) n
O71 Ca11 O91 . . 64.4(3) n
O16 Ca11 O91 . . 119.5(3) n
O76 Ca11 O91 . . 78.5(2) n
O86 Ca11 O91 . . 142.0(3) n
O26 Ca11 O91 . . 66.8(3) n
O42 Ca12 O84 . . 147.2(3) n
O42 Ca12 O14 . . 106.1(3) n
O84 Ca12 O14 . . 88.9(3) n
O42 Ca12 O72 . . 82.4(3) n
O84 Ca12 O72 . . 93.1(3) n
O14 Ca12 O72 . . 160.3(2) n
O42 Ca12 O81 . . 78.3(3) n
O84 Ca12 O81 . . 69.6(3) n
O14 Ca12 O81 . . 127.4(3) n
O72 Ca12 O81 . . 71.2(3) n
O42 Ca12 O92 . 1_565 76.6(3) n
O84 Ca12 O92 . 1_565 130.5(3) n
O14 Ca12 O92 . 1_565 99.5(3) n
O72 Ca12 O92 . 1_565 64.7(3) n
O81 Ca12 O92 . 1_565 131.3(3) n
O42 Ca12 O91 . 1_565 75.4(3) n
O84 Ca12 O91 . 1_565 84.2(3) n
O14 Ca12 O91 . 1_565 67.5(2) n
O72 Ca12 O91 . 1_565 132.2(3) n
O81 Ca12 O91 . 1_565 63.1(3) n
O92 Ca12 O91 1_565 1_565 143.9(3) n
O42 Ca12 O74 . 1_554 144.4(3) n
O84 Ca12 O74 . 1_554 59.6(2) n
O14 Ca12 O74 . 1_554 93.9(2) n
O72 Ca12 O74 . 1_554 70.5(2) n
O81 Ca12 O74 . 1_554 112.5(3) n
O92 Ca12 O74 1_565 1_554 71.2(2) n
O91 Ca12 O74 1_565 1_554 140.1(2) n
O15 Ca13 O73 . 1_645 168.4(3) n
O15 Ca13 O75 . 1_645 103.5(3) n
O73 Ca13 O75 1_645 1_645 81.3(3) n
O15 Ca13 O82 . . 108.6(3) n
O73 Ca13 O82 1_645 . 78.6(3) n
O75 Ca13 O82 1_645 . 111.8(3) n
O15 Ca13 O43 . 1_645 82.8(3) n
O73 Ca13 O43 1_645 1_645 91.6(3) n
O75 Ca13 O43 1_645 1_645 172.1(3) n
O82 Ca13 O43 . 1_645 69.9(3) n
O15 Ca13 O53 . 1_645 90.7(3) n
O73 Ca13 O53 1_645 1_645 77.8(3) n
O75 Ca13 O53 1_645 1_645 108.9(3) n
O82 Ca13 O53 . 1_645 128.6(3) n
O43 Ca13 O53 1_645 1_645 65.9(3) n
O15 Ca13 O85 . 1_645 77.5(3) n
O73 Ca13 O85 1_645 1_645 114.0(3) n
O75 Ca13 O85 1_645 1_645 66.0(3) n
O82 Ca13 O85 . 1_645 64.9(2) n
O43 Ca13 O85 1_645 1_645 120.6(3) n
O53 Ca13 O85 1_645 1_645 165.1(3) n
O72 Ca14 O44 1_565 . 173.7(3) n
O72 Ca14 O85 1_565 1_645 113.5(3) n
O44 Ca14 O85 . 1_645 70.6(3) n
O72 Ca14 O74 1_565 1_564 81.9(3) n
O44 Ca14 O74 . 1_564 94.7(3) n
O85 Ca14 O74 1_645 1_564 76.9(3) n
O72 Ca14 O82 1_565 . 67.0(3) n
O44 Ca14 O82 . . 119.3(3) n
O85 Ca14 O82 1_645 . 65.1(2) n
O74 Ca14 O82 1_564 . 112.6(3) n
O72 Ca14 O12 1_565 1_575 97.7(3) n
O44 Ca14 O12 . 1_575 85.1(3) n
O85 Ca14 O12 1_645 1_575 108.5(3) n
O74 Ca14 O12 1_564 1_575 174.1(3) n
O82 Ca14 O12 . 1_575 72.5(3) n
O72 Ca14 O54 1_565 1_565 110.0(3) n
O44 Ca14 O54 . 1_565 63.9(2) n
O85 Ca14 O54 1_645 1_565 123.9(3) n
O74 Ca14 O54 1_564 1_565 76.0(3) n
O82 Ca14 O54 . 1_565 169.7(3) n
O12 Ca14 O54 1_575 1_565 98.7(3) n
O72 Ca14 O22 1_565 1_565 71.1(3) n
O44 Ca14 O22 . 1_565 105.8(3) n
O85 Ca14 O22 1_645 1_565 168.1(3) n
O74 Ca14 O22 1_564 1_565 114.9(3) n
O82 Ca14 O22 . 1_565 109.1(3) n
O12 Ca14 O22 1_575 1_565 59.6(3) n
O54 Ca14 O22 1_565 1_565 61.1(3) n
O83 Ca15 O45 1_556 . 149.5(3) n
O83 Ca15 O13 1_556 . 90.9(3) n
O45 Ca15 O13 . . 107.3(3) n
O83 Ca15 O86 1_556 1_556 70.8(3) n
O45 Ca15 O86 . 1_556 78.7(3) n
O13 Ca15 O86 . 1_556 128.8(3) n
O83 Ca15 O75 1_556 1_556 89.6(3) n
O45 Ca15 O75 . 1_556 83.3(3) n
O13 Ca15 O75 . 1_556 156.3(3) n
O86 Ca15 O75 1_556 1_556 73.5(3) n
O83 Ca15 O95 1_556 . 125.1(3) n
O45 Ca15 O95 . . 77.4(3) n
O13 Ca15 O95 . . 97.8(3) n
O86 Ca15 O95 1_556 . 132.2(3) n
O75 Ca15 O95 1_556 . 63.1(3) n
O83 Ca15 O96 1_556 1_556 85.0(3) n
O45 Ca15 O96 . 1_556 79.5(3) n
O13 Ca15 O96 . 1_556 68.6(2) n
O86 Ca15 O96 1_556 1_556 62.5(2) n
O75 Ca15 O96 1_556 1_556 135.0(3) n
O95 Ca15 O96 . 1_556 148.1(3) n
O46 Ca16 O84 . 1_556 78.5(3) n
O46 Ca16 O76 . 1_566 77.1(3) n
O84 Ca16 O76 1_556 1_566 74.7(3) n
O46 Ca16 O11 . 1_556 87.7(3) n
O84 Ca16 O11 1_556 1_556 96.2(3) n
O76 Ca16 O11 1_566 1_556 163.5(3) n
O46 Ca16 O71 . 1_566 147.9(3) n
O84 Ca16 O71 1_556 1_566 113.4(3) n
O76 Ca16 O71 1_566 1_566 77.7(3) n
O11 Ca16 O71 1_556 1_566 118.7(3) n
O46 Ca16 O81 . 1_556 143.2(3) n
O84 Ca16 O81 1_556 1_556 68.9(3) n
O76 Ca16 O81 1_566 1_556 108.8(3) n
O11 Ca16 O81 1_556 1_556 79.7(3) n
O71 Ca16 O81 1_566 1_556 64.9(3) n
O46 Ca16 O21 . 1_566 106.2(3) n
O84 Ca16 O21 1_556 1_566 160.1(3) n
O76 Ca16 O21 1_566 1_566 125.0(3) n
O11 Ca16 O21 1_556 1_566 65.1(2) n
O71 Ca16 O21 1_566 1_566 73.1(3) n
O81 Ca16 O21 1_556 1_566 99.5(3) n
O46 Ca16 O96 . 1_566 74.0(3) n
O84 Ca16 O96 1_556 1_566 133.0(3) n
O76 Ca16 O96 1_566 1_566 62.6(2) n
O11 Ca16 O96 1_556 1_566 119.5(3) n
O71 Ca16 O96 1_566 1_566 76.9(2) n
O81 Ca16 O96 1_556 1_566 141.8(3) n
O21 Ca16 O96 1_566 1_566 66.0(2) n
O96 Ca21 O56 1_556 1_545 96.3(3) n
O96 Ca21 O65 1_556 . 96.2(3) n
O56 Ca21 O65 1_545 . 81.8(3) n
O96 Ca21 O21 1_556 1_556 74.3(3) n
O56 Ca21 O21 1_545 1_556 105.0(3) n
O65 Ca21 O21 . 1_556 168.7(3) n
O96 Ca21 O13 1_556 . 72.0(3) n
O56 Ca21 O13 1_545 . 166.9(3) n
O65 Ca21 O13 . . 93.5(3) n
O21 Ca21 O13 1_556 . 78.0(2) n
O96 Ca21 O61 1_556 . 148.3(3) n
O56 Ca21 O61 1_545 . 113.4(3) n
O65 Ca21 O61 . . 78.2(3) n
O21 Ca21 O61 1_556 . 106.6(3) n
O13 Ca21 O61 . . 77.1(3) n
O96 Ca21 O51 1_556 . 142.6(3) n
O56 Ca21 O51 1_545 . 70.7(3) n
O65 Ca21 O51 . . 115.4(3) n
O21 Ca21 O51 1_556 . 75.7(3) n
O13 Ca21 O51 . . 122.2(3) n
O61 Ca21 O51 . . 63.0(3) n
O22 Ca22 O66 1_556 . 158.2(3) n
O22 Ca22 O54 1_556 1_556 76.3(4) n
O66 Ca22 O54 . 1_556 97.5(3) n
O22 Ca22 O62 1_556 . 108.4(4) n
O66 Ca22 O62 . . 79.8(3) n
O54 Ca22 O62 1_556 . 173.2(3) n
O22 Ca22 O11 1_556 1_556 74.0(3) n
O66 Ca22 O11 . 1_556 88.4(3) n
O54 Ca22 O11 1_556 1_556 107.0(3) n
O62 Ca22 O11 . 1_556 79.1(3) n
O22 Ca22 O34 1_556 . 123.8(3) n
O66 Ca22 O34 . . 75.2(3) n
O54 Ca22 O34 1_556 . 83.7(3) n
O62 Ca22 O34 . . 89.7(3) n
O11 Ca22 O34 1_556 . 161.6(3) n
O22 Ca22 O52 1_556 . 71.5(3) n
O66 Ca22 O52 . . 128.5(3) n
O54 Ca22 O52 1_556 . 117.5(3) n
O62 Ca22 O52 . . 61.0(3) n
O11 Ca22 O52 1_556 . 113.1(3) n
O34 Ca22 O52 . . 72.8(3) n
O55 Ca23 O33 . . 82.5(3) n
O55 Ca23 O63 . . 111.7(3) n
O33 Ca23 O63 . . 76.2(3) n
O55 Ca23 O95 . . 92.5(3) n
O33 Ca23 O95 . . 89.2(3) n
O63 Ca23 O95 . . 149.3(3) n
O55 Ca23 O64 . 1_466 89.2(3) n
O33 Ca23 O64 . 1_466 136.9(3) n
O63 Ca23 O64 . 1_466 67.8(3) n
O95 Ca23 O64 . 1_466 133.6(3) n
O55 Ca23 O12 . 1_486 167.8(3) n
O33 Ca23 O12 . 1_486 102.1(3) n
O63 Ca23 O12 . 1_486 80.5(3) n
O95 Ca23 O12 . 1_486 76.4(3) n
O64 Ca23 O12 1_466 1_486 94.8(3) n
O55 Ca23 O44 . 1_466 88.1(3) n
O33 Ca23 O44 . 1_466 157.0(3) n
O63 Ca23 O44 . 1_466 126.8(3) n
O95 Ca23 O44 . 1_466 70.2(3) n
O64 Ca23 O44 1_466 1_466 63.5(3) n
O12 Ca23 O44 1_486 1_466 83.4(3) n
O52 Ca24 O64 1_475 1_466 110.0(4) n
O52 Ca24 O92 1_475 1_485 92.2(3) n
O64 Ca24 O92 1_466 1_485 150.9(3) n
O52 Ca24 O15 1_475 1_465 165.6(4) n
O64 Ca24 O15 1_466 1_465 83.5(3) n
O92 Ca24 O15 1_485 1_465 76.9(3) n
O52 Ca24 O34 1_475 1_475 86.7(3) n
O64 Ca24 O34 1_466 1_475 74.3(3) n
O92 Ca24 O34 1_485 1_475 89.1(3) n
O15 Ca24 O34 1_465 1_475 102.3(3) n
O52 Ca24 O63 1_475 . 87.2(3) n
O64 Ca24 O63 1_466 . 68.4(3) n
O92 Ca24 O63 1_485 . 133.4(3) n
O15 Ca24 O63 1_465 . 93.5(3) n
O34 Ca24 O63 1_475 . 137.2(3) n
O52 Ca24 O43 1_475 . 88.4(3) n
O64 Ca24 O43 1_466 . 127.1(3) n
O92 Ca24 O43 1_485 . 69.9(3) n
O15 Ca24 O43 1_465 . 79.1(3) n
O34 Ca24 O43 1_475 . 158.3(3) n
O63 Ca24 O43 . . 63.5(3) n
O53 Ca25 O61 . . 99.0(4) n
O53 Ca25 O65 . . 174.0(3) n
O61 Ca25 O65 . . 80.6(3) n
O53 Ca25 O25 . 1_465 79.2(4) n
O61 Ca25 O25 . 1_465 158.4(3) n
O65 Ca25 O25 . 1_465 103.4(4) n
O53 Ca25 O16 . . 107.0(3) n
O61 Ca25 O16 . . 87.5(3) n
O65 Ca25 O16 . . 78.9(3) n
O25 Ca25 O16 1_465 . 72.8(3) n
O53 Ca25 O33 . . 82.4(3) n
O61 Ca25 O33 . . 73.4(3) n
O65 Ca25 O33 . . 91.8(3) n
O25 Ca25 O33 1_465 . 127.0(3) n
O16 Ca25 O33 . . 160.0(3) n
O53 Ca25 O55 . . 112.5(3) n
O61 Ca25 O55 . . 128.2(3) n
O65 Ca25 O55 . . 64.0(3) n
O25 Ca25 O55 1_465 . 70.8(3) n
O16 Ca25 O55 . . 118.5(3) n
O33 Ca25 O55 . . 71.4(3) n
O91 Ca26 O51 1_565 1_565 95.6(3) n
O91 Ca26 O62 1_565 . 95.3(3) n
O51 Ca26 O62 1_565 . 81.7(3) n
O91 Ca26 O26 1_565 1_565 75.9(3) n
O51 Ca26 O26 1_565 1_565 104.3(3) n
O62 Ca26 O26 . 1_565 169.7(3) n
O91 Ca26 O14 1_565 . 73.9(3) n
O51 Ca26 O14 1_565 . 167.3(3) n
O62 Ca26 O14 . . 92.1(3) n
O26 Ca26 O14 1_565 . 80.4(3) n
O91 Ca26 O66 1_565 . 149.6(3) n
O51 Ca26 O66 1_565 . 111.8(3) n
O62 Ca26 O66 . . 76.5(3) n
O26 Ca26 O66 1_565 . 108.2(3) n
O14 Ca26 O66 . . 77.1(3) n
O91 Ca26 O56 1_565 . 144.0(3) n
O51 Ca26 O56 1_565 . 70.6(3) n
O62 Ca26 O56 . . 114.3(3) n
O26 Ca26 O56 1_565 . 75.8(3) n
O14 Ca26 O56 . . 122.1(3) n
O66 Ca26 O56 . . 62.2(3) n
O71 Ca31 O94 . 1_554 158.0(3) n
O71 Ca31 O21 . . 81.7(3) n
O94 Ca31 O21 1_554 . 93.2(3) n
O71 Ca31 O93 . . 110.3(3) n
O94 Ca31 O93 1_554 . 76.9(2) n
O21 Ca31 O93 . . 167.6(3) n
O71 Ca31 O13 . 1_554 122.3(3) n
O94 Ca31 O13 1_554 1_554 77.3(3) n
O21 Ca31 O13 . 1_554 80.0(3) n
O93 Ca31 O13 . 1_554 90.4(3) n
O71 Ca31 O24 . . 79.9(3) n
O94 Ca31 O24 1_554 . 81.0(3) n
O21 Ca31 O24 . . 105.7(3) n
O93 Ca31 O24 . . 80.3(3) n
O13 Ca31 O24 1_554 . 157.8(3) n
O71 Ca31 O83 . . 68.9(3) n
O94 Ca31 O83 1_554 . 129.9(3) n
O21 Ca31 O83 . . 123.2(3) n
O93 Ca31 O83 . . 61.2(2) n
O13 Ca31 O83 1_554 . 76.9(3) n
O24 Ca31 O83 . . 114.9(3) n
O35 Ca32 O72 . . 102.9(3) n
O35 Ca32 O81 . . 83.2(3) n
O72 Ca32 O81 . . 77.6(3) n
O35 Ca32 O22 . . 145.4(4) n
O72 Ca32 O22 . . 83.1(3) n
O81 Ca32 O22 . . 131.0(4) n
O35 Ca32 O31 . 1_565 72.2(3) n
O72 Ca32 O31 . 1_565 163.3(3) n
O81 Ca32 O31 . 1_565 85.9(3) n
O22 Ca32 O31 . 1_565 110.2(3) n
O35 Ca32 O32 . . 84.3(3) n
O72 Ca32 O32 . . 84.4(3) n
O81 Ca32 O32 . . 155.1(3) n
O22 Ca32 O32 . . 62.2(3) n
O31 Ca32 O32 1_565 . 110.5(3) n
O35 Ca32 O11 . . 134.1(3) n
O72 Ca32 O11 . . 114.5(3) n
O81 Ca32 O11 . . 80.1(3) n
O22 Ca32 O11 . . 67.8(3) n
O31 Ca32 O11 1_565 . 64.3(2) n
O32 Ca32 O11 . . 123.5(2) n
O36 Ca33 O73 1_655 1_645 94.5(3) n
O36 Ca33 O82 1_655 . 85.3(3) n
O73 Ca33 O82 1_645 . 83.1(3) n
O36 Ca33 O23 1_655 1_644 94.5(3) n
O73 Ca33 O23 1_645 1_644 92.4(3) n
O82 Ca33 O23 . 1_644 175.5(3) n
O36 Ca33 O12 1_655 1_575 108.2(3) n
O73 Ca33 O12 1_645 1_575 150.2(3) n
O82 Ca33 O12 . 1_575 79.9(3) n
O23 Ca33 O12 1_644 1_575 104.5(3) n
O36 Ca33 O95 1_655 1_644 169.1(3) n
O73 Ca33 O95 1_645 1_644 81.0(3) n
O82 Ca33 O95 . 1_644 84.2(3) n
O23 Ca33 O95 1_644 1_644 95.6(2) n
O12 Ca33 O95 1_575 1_644 73.1(3) n
O85 Ca34 O31 1_645 1_565 88.3(3) n
O85 Ca34 O24 1_645 1_565 169.9(3) n
O31 Ca34 O24 1_565 1_565 96.0(3) n
O85 Ca34 O74 1_645 1_564 81.9(3) n
O31 Ca34 O74 1_565 1_564 92.3(3) n
O24 Ca34 O74 1_565 1_564 88.8(3) n
O85 Ca34 O15 1_645 . 79.5(3) n
O31 Ca34 O15 1_565 . 123.9(3) n
O24 Ca34 O15 1_565 . 105.4(3) n
O74 Ca34 O15 1_564 . 138.2(3) n
O85 Ca34 O35 1_645 . 88.0(3) n
O31 Ca34 O35 1_565 . 66.4(3) n
O24 Ca34 O35 1_565 . 102.1(3) n
O74 Ca34 O35 1_564 . 156.8(3) n
O15 Ca34 O35 . . 58.7(3) n
O85 Ca34 O92 1_645 1_575 80.7(3) n
O31 Ca34 O92 1_565 1_575 164.8(3) n
O24 Ca34 O92 1_565 1_575 93.4(2) n
O74 Ca34 O92 1_564 1_575 75.8(3) n
O15 Ca34 O92 . 1_575 64.4(3) n
O35 Ca34 O92 . 1_575 123.2(3) n
O32 Ca35 O75 1_465 . 86.8(3) n
O32 Ca35 O86 1_465 . 99.8(3) n
O75 Ca35 O86 . . 79.8(3) n
O32 Ca35 O25 1_465 1_465 113.9(3) n
O75 Ca35 O25 . 1_465 86.5(3) n
O86 Ca35 O25 . 1_465 142.7(4) n
O32 Ca35 O36 1_465 . 93.0(3) n
O75 Ca35 O36 . . 162.4(3) n
O86 Ca35 O36 . . 82.9(3) n
O25 Ca35 O36 1_465 . 109.4(3) n
O32 Ca35 O16 1_465 . 157.9(3) n
O75 Ca35 O16 . . 115.0(3) n
O86 Ca35 O16 . . 82.3(3) n
O25 Ca35 O16 1_465 . 72.5(3) n
O36 Ca35 O16 . . 65.3(2) n
O93 Ca36 O76 . 1_565 159.4(3) n
O93 Ca36 O26 . 1_565 93.8(3) n
O76 Ca36 O26 1_565 1_565 81.3(3) n
O93 Ca36 O94 . 1_554 76.5(2) n
O76 Ca36 O94 1_565 1_554 110.1(3) n
O26 Ca36 O94 1_565 1_554 168.2(3) n
O93 Ca36 O14 . . 75.8(3) n
O76 Ca36 O14 1_565 . 122.7(3) n
O26 Ca36 O14 1_565 . 81.9(3) n
O94 Ca36 O14 1_554 . 89.2(3) n
O93 Ca36 O23 . 1_554 82.3(3) n
O76 Ca36 O23 1_565 1_554 79.7(3) n
O26 Ca36 O23 1_565 1_554 104.6(3) n
O94 Ca36 O23 1_554 1_554 81.0(3) n
O14 Ca36 O23 . 1_554 157.6(3) n
O93 Ca36 O84 . . 129.3(3) n
O76 Ca36 O84 1_565 . 68.0(3) n
O26 Ca36 O84 1_565 . 124.2(3) n
O94 Ca36 O84 1_554 . 60.5(3) n
O14 Ca36 O84 . . 77.9(3) n
O23 Ca36 O84 1_554 . 113.6(3) n
Te11 O11 Ca22 . 1_554 121.3(4) n
Te11 O11 Ca16 . 1_554 101.3(3) n
Ca22 O11 Ca16 1_554 1_554 129.6(3) n
Te11 O11 Ca32 . . 96.0(3) n
Ca22 O11 Ca32 1_554 . 104.3(3) n
Ca16 O11 Ca32 1_554 . 95.9(3) n
Te12 O12 Ca33 1_535 1_535 127.0(5) n
Te12 O12 Ca23 1_535 1_624 120.5(4) n
Ca33 O12 Ca23 1_535 1_624 99.7(3) n
Te12 O12 Ca14 1_535 1_535 107.8(4) n
Ca33 O12 Ca14 1_535 1_535 99.7(3) n
Ca23 O12 Ca14 1_624 1_535 96.3(3) n
Te13 O13 Ca15 . . 127.7(4) n
Te13 O13 Ca31 . 1_556 114.7(4) n
Ca15 O13 Ca31 . 1_556 98.2(3) n
Te13 O13 Ca21 . . 111.5(3) n
Ca15 O13 Ca21 . . 102.5(3) n
Ca31 O13 Ca21 1_556 . 97.5(3) n
Te14 O14 Ca12 . . 125.9(4) n
Te14 O14 Ca26 . . 112.6(4) n
Ca12 O14 Ca26 . . 103.3(3) n
Te14 O14 Ca36 . . 116.4(4) n
Ca12 O14 Ca36 . . 98.2(3) n
Ca26 O14 Ca36 . . 95.6(3) n
Te15 O15 Ca24 . 1_645 124.7(4) n
Te15 O15 Ca13 . . 115.2(4) n
Ca24 O15 Ca13 1_645 . 104.6(4) n
Te15 O15 Ca34 . . 106.4(4) n
Ca24 O15 Ca34 1_645 . 103.2(3) n
Ca13 O15 Ca34 . . 99.2(3) n
Te16 O16 Ca25 . . 120.3(4) n
Te16 O16 Ca11 . . 101.9(3) n
Ca25 O16 Ca11 . . 129.9(3) n
Te16 O16 Ca35 . . 97.4(3) n
Ca25 O16 Ca35 . . 102.4(3) n
Ca11 O16 Ca35 . . 97.2(3) n
Te11 O21 Ca31 1_545 . 132.9(4) n
Te11 O21 Ca21 1_545 1_554 120.0(4) n
Ca31 O21 Ca21 . 1_554 102.2(3) n
Te11 O21 Ca16 1_545 1_544 96.4(3) n
Ca31 O21 Ca16 . 1_544 97.6(3) n
Ca21 O21 Ca16 1_554 1_544 97.9(3) n
Te12 O22 Ca22 1_545 1_554 133.2(5) n
Te12 O22 Ca32 1_545 . 107.2(5) n
Ca22 O22 Ca32 1_554 . 113.5(4) n
Te12 O22 Ca14 1_545 1_545 93.8(4) n
Ca22 O22 Ca14 1_554 1_545 106.5(4) n
Ca32 O22 Ca14 . 1_545 92.1(3) n
Te13 O23 Ca33 . 1_466 130.1(4) n
Te13 O23 Ca36 . 1_556 108.5(3) n
Ca33 O23 Ca36 1_466 1_556 116.5(3) n
Te14 O24 Ca34 . 1_545 132.7(4) n
Te14 O24 Ca31 . . 106.6(3) n
Ca34 O24 Ca31 1_545 . 116.4(3) n
Te15 O25 Ca35 . 1_645 123.8(5) n
Te15 O25 Ca25 . 1_645 126.1(5) n
Ca35 O25 Ca25 1_645 1_645 109.9(4) n
Te16 O26 Ca36 . 1_545 133.3(4) n
Te16 O26 Ca26 . 1_545 121.1(4) n
Ca36 O26 Ca26 1_545 1_545 100.0(3) n
Te16 O26 Ca11 . . 97.4(3) n
Ca36 O26 Ca11 1_545 . 98.2(3) n
Ca26 O26 Ca11 1_545 . 97.4(3) n
Te11 O31 Ca34 1_545 1_545 141.7(4) n
Te11 O31 Ca32 1_545 1_545 104.0(3) n
Ca34 O31 Ca32 1_545 1_545 113.8(4) n
Te12 O32 Ca35 1_545 1_645 135.1(3) n
Te12 O32 Ca32 1_545 . 102.5(3) n
Ca35 O32 Ca32 1_645 . 122.2(3) n
Te13 O33 Ca23 . . 140.2(4) n
Te13 O33 Ca25 . . 116.9(3) n
Ca23 O33 Ca25 . . 99.3(3) n
Te14 O34 Ca24 . 1_635 143.0(4) n
Te14 O34 Ca22 . . 115.9(4) n
Ca24 O34 Ca22 1_635 . 97.7(3) n
Te15 O35 Ca32 . . 150.6(5) n
Te15 O35 Ca34 . . 101.6(4) n
Ca32 O35 Ca34 . . 107.6(3) n
Te16 O36 Ca33 . 1_455 134.2(4) n
Te16 O36 Ca35 . . 101.9(3) n
Ca33 O36 Ca35 1_455 . 123.8(3) n
Te21 O41 Ca11 . . 136.1(5) n
Te22 O42 Ca12 . . 133.0(5) n
Te23 O43 Ca13 . 1_465 101.1(3) n
Te23 O43 Ca24 . . 95.3(4) n
Ca13 O43 Ca24 1_465 . 92.7(3) n
Te24 O44 Ca14 . . 104.5(3) n
Te24 O44 Ca23 . 1_644 98.1(4) n
Ca14 O44 Ca23 . 1_644 94.9(3) n
Te25 O45 Ca15 . . 133.1(5) n
Te26 O46 Ca16 . . 137.9(5) n
Te21 O51 Ca26 . 1_545 134.2(5) n
Te21 O51 Ca21 . . 98.9(4) n
Ca26 O51 Ca21 1_545 . 109.9(4) n
Te22 O52 Ca24 . 1_635 136.3(5) n
Te22 O52 Ca22 . . 92.1(4) n
Ca24 O52 Ca22 1_635 . 88.3(4) n
Te23 O53 Ca25 . . 123.4(4) n
Te23 O53 Ca13 . 1_465 99.3(4) n
Ca25 O53 Ca13 . 1_465 120.5(4) n
Te24 O54 Ca22 1_545 1_554 121.5(4) n
Te24 O54 Ca14 1_545 1_545 95.8(3) n
Ca22 O54 Ca14 1_554 1_545 115.3(4) n
Te25 O55 Ca23 . . 137.3(4) n
Te25 O55 Ca25 . . 93.4(4) n
Ca23 O55 Ca25 . . 93.7(3) n
Te26 O56 Ca21 . 1_565 133.6(5) n
Te26 O56 Ca26 . . 99.5(3) n
Ca21 O56 Ca26 1_565 . 108.8(4) n
Te21 O61 Ca25 . . 138.8(4) n
Te21 O61 Ca21 . . 101.6(3) n
Ca25 O61 Ca21 . . 98.3(4) n
Te22 O62 Ca26 . . 136.2(5) n
Te22 O62 Ca22 . . 110.0(4) n
Ca26 O62 Ca22 . . 104.0(4) n
Te23 O63 Ca23 . . 131.9(4) n
Te23 O63 Ca24 . . 106.1(4) n
Ca23 O63 Ca24 . . 110.9(4) n
Te24 O64 Ca24 . 1_644 138.6(4) n
Te24 O64 Ca23 . 1_644 106.0(4) n
Ca24 O64 Ca23 1_644 1_644 112.7(4) n
Te25 O65 Ca21 . . 138.1(5) n
Te25 O65 Ca25 . . 105.3(4) n
Ca21 O65 Ca25 . . 102.6(3) n
Te26 O66 Ca22 . . 138.4(5) n
Te26 O66 Ca26 . . 102.1(3) n
Ca22 O66 Ca26 . . 99.5(4) n
Te31 O71 Ca31 1_545 . 130.9(4) n
Te31 O71 Ca11 1_545 . 100.1(4) n
Ca31 O71 Ca11 . . 115.3(3) n
Te31 O71 Ca16 1_545 1_544 99.6(3) n
Ca31 O71 Ca16 . 1_544 104.6(3) n
Ca11 O71 Ca16 . 1_544 102.0(3) n
Te32 O72 Ca32 . . 131.8(4) n
Te32 O72 Ca14 . 1_545 98.7(3) n
Ca32 O72 Ca14 . 1_545 113.0(3) n
Te32 O72 Ca12 . . 94.0(3) n
Ca32 O72 Ca12 . . 105.7(3) n
Ca14 O72 Ca12 1_545 . 112.0(3) n
Te33 O73 Ca33 . 1_465 142.4(5) n
Te33 O73 Ca13 . 1_465 120.9(4) n
Ca33 O73 Ca13 1_465 1_465 96.7(3) n
Te34 O74 Ca34 . 1_546 142.0(5) n
Te34 O74 Ca14 . 1_546 118.7(4) n
Ca34 O74 Ca14 1_546 1_546 97.7(3) n
Te34 O74 Ca12 . 1_556 90.0(3) n
Ca34 O74 Ca12 1_546 1_556 97.6(3) n
Ca14 O74 Ca12 1_546 1_556 95.2(3) n
Te35 O75 Ca35 1_554 . 130.0(4) n
Te35 O75 Ca13 1_554 1_465 99.5(3) n
Ca35 O75 Ca13 . 1_465 113.5(3) n
Te35 O75 Ca15 1_554 1_554 93.5(3) n
Ca35 O75 Ca15 . 1_554 103.1(3) n
Ca13 O75 Ca15 1_465 1_554 116.5(3) n
Te36 O76 Ca36 . 1_545 129.3(4) n
Te36 O76 Ca16 . 1_544 102.2(4) n
Ca36 O76 Ca16 1_545 1_544 115.0(3) n
Te36 O76 Ca11 . . 101.3(3) n
Ca36 O76 Ca11 1_545 . 102.4(3) n
Ca16 O76 Ca11 1_544 . 103.0(3) n
Te31 O81 Ca32 . . 139.5(5) n
Te31 O81 Ca12 . . 100.3(4) n
Ca32 O81 Ca12 . . 105.1(3) n
Te31 O81 Ca16 . 1_554 99.3(3) n
Ca32 O81 Ca16 . 1_554 104.1(3) n
Ca12 O81 Ca16 . 1_554 104.7(3) n
Te32 O82 Ca33 1_565 . 137.0(4) n
Te32 O82 Ca13 1_565 . 110.4(4) n
Ca33 O82 Ca13 . . 96.0(3) n
Te32 O82 Ca14 1_565 . 96.5(3) n
Ca33 O82 Ca14 . . 101.9(3) n
Ca13 O82 Ca14 . . 115.7(3) n
Te33 O83 Ca15 . 1_554 117.0(4) n
Te33 O83 Ca11 . . 125.6(4) n
Ca15 O83 Ca11 1_554 . 114.8(3) n
Te33 O83 Ca31 . . 94.5(3) n
Ca15 O83 Ca31 1_554 . 91.0(3) n
Ca11 O83 Ca31 . . 99.9(3) n
Te34 O84 Ca12 1_554 . 113.7(4) n
Te34 O84 Ca16 1_554 1_554 128.0(4) n
Ca12 O84 Ca16 . 1_554 113.7(3) n
Te34 O84 Ca36 1_554 . 96.8(4) n
Ca12 O84 Ca36 . . 92.1(3) n
Ca16 O84 Ca36 1_554 . 101.7(3) n
Te35 O85 Ca34 1_554 1_465 134.2(4) n
Te35 O85 Ca14 1_554 1_465 109.9(4) n
Ca34 O85 Ca14 1_465 1_465 99.9(3) n
Te35 O85 Ca13 1_554 1_465 96.5(3) n
Ca34 O85 Ca13 1_465 1_465 102.0(3) n
Ca14 O85 Ca13 1_465 1_465 114.3(3) n
Te36 O86 Ca35 . . 144.7(5) n
Te36 O86 Ca15 . 1_554 101.3(4) n
Ca35 O86 Ca15 . 1_554 103.2(3) n
Te36 O86 Ca11 . . 98.2(3) n
Ca35 O86 Ca11 . . 101.1(3) n
Ca15 O86 Ca11 1_554 . 102.1(3) n
Te31 O91 Ca26 1_545 1_545 145.4(4) n
Te31 O91 Ca11 1_545 . 91.9(3) n
Ca26 O91 Ca11 1_545 . 99.1(3) n
Te31 O91 Ca12 1_545 1_545 91.3(3) n
Ca26 O91 Ca12 1_545 1_545 99.8(3) n
Ca11 O91 Ca12 . 1_545 141.4(3) n
Te32 O92 Ca24 1_545 1_625 116.6(4) n
Te32 O92 Ca12 1_545 1_545 93.7(3) n
Ca24 O92 Ca12 1_625 1_545 124.8(3) n
Te32 O92 Ca34 1_545 1_535 131.5(4) n
Ca24 O92 Ca34 1_625 1_535 94.3(3) n
Ca12 O92 Ca34 1_545 1_535 98.0(3) n
Te33 O93 Ca36 . . 140.7(4) n
Te33 O93 Ca31 . . 109.5(3) n
Ca36 O93 Ca31 . . 103.0(3) n
Te34 O94 Ca31 . 1_556 140.8(4) n
Te34 O94 Ca36 . 1_556 110.0(3) n
Ca31 O94 Ca36 1_556 1_556 103.5(3) n
Te35 O95 Ca23 . . 115.2(3) n
Te35 O95 Ca15 . . 92.3(3) n
Ca23 O95 Ca15 . . 124.3(3) n
Te35 O95 Ca33 . 1_466 132.6(3) n
Ca23 O95 Ca33 . 1_466 93.8(3) n
Ca15 O95 Ca33 . 1_466 101.6(3) n
Te36 O96 Ca21 . 1_554 141.2(4) n
Te36 O96 Ca15 . 1_554 93.8(3) n
Ca21 O96 Ca15 1_554 1_554 99.2(3) n
Te36 O96 Ca16 . 1_544 91.7(3) n
Ca21 O96 Ca16 1_554 1_544 99.2(3) n
Ca15 O96 Ca16 1_554 1_544 142.7(3) n

loop_
_geom_bond_atom_site_label_1
_geom_bond_atom_site_label_2
_geom_bond_site_symmetry_2
_geom_bond_distance
_geom_bond_publ_flag
Te11 O31 1_565 1.831(8) y
Te11 O21 1_565 1.871(8) y
Te11 O11 . 1.887(7) y
Te11 Ca16 1_554 3.397(3) n
Te11 Ca32 . 3.406(2) n
Te11 Ca22 1_554 3.762(2) n
Te11 Ca21 1_564 3.794(3) n
Te12 O22 1_565 1.844(10) y
Te12 O12 1_575 1.867(8) y
Te12 O32 1_565 1.887(6) y
Te12 Ca32 1_565 3.485(3) n
Te12 Ca14 . 3.602(3) n
Te12 Ca23 1_644 3.751(3) n
Te12 Ca33 . 3.782(3) n
Te12 Ca22 1_564 3.827(3) n
Te12 Ca35 1_655 3.835(3) n
Te13 O33 . 1.863(8) y
Te13 O23 . 1.886(7) y
Te13 O13 . 1.901(7) y
Te13 Ca36 1_556 3.630(3) n
Te13 Ca21 . 3.683(2) n
Te13 Ca31 1_556 3.743(3) n
Te13 Ca25 . 3.749(2) n
Te14 O34 . 1.857(7) y
Te14 O24 . 1.875(7) y
Te14 O14 . 1.879(8) y
Te14 Ca31 . 3.646(2) n
Te14 Ca26 . 3.668(2) n
Te14 Ca22 . 3.698(2) n
Te14 Ca36 . 3.745(3) n
Te14 Ca12 . 3.839(3) n
Te15 O25 . 1.808(9) y
Te15 O35 . 1.823(8) y
Te15 O15 . 1.883(9) y
Te15 Ca34 . 3.562(3) n
Te15 Ca13 . 3.630(3) n
Te15 Ca35 1_645 3.693(3) n
Te15 Ca24 1_645 3.735(3) n
Te15 Ca25 1_645 3.802(3) n
Te16 O16 . 1.862(7) y
Te16 O36 . 1.867(8) y
Te16 O26 . 1.879(9) y
Te16 Ca35 . 3.364(2) n
Te16 Ca11 . 3.403(3) n
Te16 Ca25 . 3.780(2) n
Te16 Ca26 1_545 3.795(3) n
Te21 O41 . 1.841(8) y
Te21 O61 . 1.852(9) y
Te21 O51 . 1.859(8) y
Te21 Ca21 . 3.427(3) n
Te22 O52 . 1.832(9) y
Te22 O42 . 1.847(8) y
Te22 O62 . 1.849(9) y
Te22 Ca22 . 3.477(3) n
Te23 O63 . 1.828(9) y
Te23 O43 . 1.859(8) y
Te23 O53 . 1.861(8) y
Te23 Ca13 1_465 3.360(3) n
Te23 Ca24 . 3.421(3) n
Te23 Ca25 . 3.693(2) n
Te23 Ca23 . 3.834(3) n
Te24 O54 1_565 1.830(7) y
Te24 O64 . 1.840(9) y
Te24 O44 . 1.850(8) y
Te24 Ca14 . 3.401(3) n
Te24 Ca23 1_644 3.419(3) n
Te24 Ca22 1_564 3.656(2) n
Te25 O65 . 1.845(9) y
Te25 O45 . 1.858(9) y
Te25 O55 . 1.863(8) y
Te25 Ca25 . 3.394(3) n
Te26 O46 . 1.827(8) y
Te26 O56 . 1.839(9) y
Te26 O66 . 1.856(9) y
Te26 Ca26 . 3.443(3) n
Te31 O81 . 1.867(8) y
Te31 O91 1_565 1.871(8) y
Te31 O71 1_565 1.878(8) y
Te31 Ca11 1_565 3.341(3) n
Te31 Ca12 . 3.366(3) n
Te31 Ca16 1_554 3.367(3) n
Te31 Ca31 1_565 3.790(2) n
Te32 O82 1_545 1.854(8) y
Te32 O92 1_565 1.871(8) y
Te32 O72 . 1.907(8) y
Te32 Ca12 . 3.231(3) n
Te32 Ca14 1_545 3.289(3) n
Te32 Ca13 1_545 3.544(3) n
Te32 Ca24 1_635 3.575(3) n
Te33 O73 . 1.853(8) y
Te33 O83 . 1.860(7) y
Te33 O93 . 1.866(8) y
Te33 Ca31 . 3.526(3) n
Te33 Ca15 1_554 3.576(3) n
Te33 Ca13 1_465 3.728(3) n
Te33 Ca11 . 3.755(2) n
Te34 O84 1_556 1.837(8) y
Te34 O74 . 1.852(8) y
Te34 O94 . 1.859(8) y
Te34 Ca12 1_556 3.525(3) n
Te34 Ca36 1_556 3.531(3) n
Te34 Ca14 1_546 3.724(3) n
Te34 Ca16 . 3.788(2) n
Te35 O85 1_556 1.859(7) y
Te35 O95 . 1.886(8) y
Te35 O75 1_556 1.887(8) y
Te35 Ca15 . 3.214(3) n
Te35 Ca13 1_466 3.313(3) n
Te35 Ca14 1_466 3.548(3) n
Te35 Ca23 . 3.610(3) n
Te35 Ca35 1_556 3.808(2) n
Te35 Ca34 1_466 3.831(3) n
Te36 O86 . 1.848(8) y
Te36 O76 . 1.855(8) y
Te36 O96 . 1.858(8) y
Te36 Ca16 1_544 3.346(3) n
Te36 Ca15 1_554 3.368(2) n
Te36 Ca11 . 3.390(3) n
Te36 Ca36 1_545 3.806(3) n
Ca11 O83 . 2.355(8) y
Ca11 O41 . 2.355(9) y
Ca11 O71 . 2.453(10) y
Ca11 O16 . 2.491(8) y
Ca11 O76 . 2.496(8) y
Ca11 O86 . 2.590(9) y
Ca11 O26 . 2.607(9) y
Ca11 O91 . 2.707(8) y
Ca11 Te31 1_545 3.341(3) n
Ca12 O42 . 2.356(9) y
Ca12 O84 . 2.360(9) y
Ca12 O14 . 2.423(9) y
Ca12 O72 . 2.479(9) y
Ca12 O81 . 2.487(8) y
Ca12 O92 1_565 2.516(8) y
Ca12 O91 1_565 2.754(8) y
Ca12 O74 1_554 3.000(8) y
Ca12 Te34 1_554 3.525(3) n
Ca12 Ca36 . 3.731(4) n
Ca13 O15 . 2.403(10) y
Ca13 O73 1_645 2.421(10) y
Ca13 O75 1_645 2.430(8) y
Ca13 O82 . 2.443(8) y
Ca13 O43 1_645 2.462(9) y
Ca13 O53 1_645 2.515(9) y
Ca13 O85 1_645 2.541(8) y
Ca13 Te35 1_644 3.313(3) n
Ca13 Te23 1_645 3.360(3) n
Ca13 Ca33 . 3.543(4) n
Ca13 Te32 1_565 3.544(3) n
Ca14 O72 1_565 2.407(8) y
Ca14 O44 . 2.429(9) y
Ca14 O85 1_645 2.454(8) y
Ca14 O74 1_564 2.462(9) y
Ca14 O82 . 2.513(9) y
Ca14 O12 1_575 2.561(10) y
Ca14 O54 1_565 2.687(10) y
Ca14 O22 1_565 2.973(12) y
Ca14 Te32 1_565 3.289(3) n
Ca14 Te35 1_644 3.548(3) n
Ca15 O83 1_556 2.324(8) y
Ca15 O45 . 2.326(9) y
Ca15 O13 . 2.383(9) y
Ca15 O86 1_556 2.477(8) y
Ca15 O75 1_556 2.490(9) y
Ca15 O95 . 2.529(7) y
Ca15 O96 1_556 2.688(8) y
Ca15 Te36 1_556 3.368(2) n
Ca15 Te33 1_556 3.576(3) n
Ca15 Ca31 1_556 3.713(4) n
Ca15 Ca35 1_556 3.761(4) n
Ca16 O46 . 2.360(8) y
Ca16 O84 1_556 2.370(9) y
Ca16 O76 1_566 2.421(10) y
Ca16 O11 1_556 2.479(9) y
Ca16 O71 1_566 2.498(8) y
Ca16 O81 1_556 2.515(9) y
Ca16 O21 1_566 2.634(9) y
Ca16 O96 1_566 2.729(8) y
Ca16 Te36 1_566 3.346(3) n
Ca16 Te31 1_556 3.367(3) n
Ca16 Te11 1_556 3.397(3) n
Ca16 Ca31 1_566 3.785(3) n
Ca21 O96 1_556 2.340(8) y
Ca21 O56 1_545 2.342(8) y
Ca21 O65 . 2.343(9) y
Ca21 O21 1_556 2.494(8) y
Ca21 O13 . 2.535(7) y
Ca21 O61 . 2.535(9) y
Ca21 O51 . 2.606(11) y
Ca21 Ca25 . 3.705(3) n
Ca21 Te11 1_546 3.794(3) n
Ca21 Ca31 1_556 3.804(3) n
Ca22 O22 1_556 2.321(10) y
Ca22 O66 . 2.335(9) y
Ca22 O54 1_556 2.350(9) y
Ca22 O62 . 2.380(9) y
Ca22 O11 1_556 2.417(7) y
Ca22 O34 . 2.489(7) y
Ca22 O52 . 2.889(11) y
Ca22 Ca24 1_635 3.650(4) n
Ca22 Te24 1_546 3.656(2) n
Ca22 Ca26 . 3.720(3) n
Ca23 O55 . 2.322(8) y
Ca23 O33 . 2.329(8) y
Ca23 O63 . 2.364(10) y
Ca23 O95 . 2.379(8) y
Ca23 O64 1_466 2.420(9) y
Ca23 O12 1_486 2.440(9) y
Ca23 O44 1_466 2.627(10) y
Ca23 Te24 1_466 3.419(3) n
Ca23 Ca33 1_466 3.664(3) n
Ca23 Ca25 . 3.696(4) n
Ca23 Ca14 1_466 3.728(4) n
Ca24 O52 1_475 2.316(9) y
Ca24 O64 1_466 2.320(9) y
Ca24 O92 1_485 2.321(8) y
Ca24 O15 1_465 2.328(8) y
Ca24 O34 1_475 2.356(8) y
Ca24 O63 . 2.429(9) y
Ca24 O43 . 2.705(10) y
Ca24 Te32 1_475 3.575(3) n
Ca24 Ca22 1_475 3.650(4) n
Ca24 Te15 1_465 3.735(3) n
Ca24 Ca13 1_465 3.743(4) n
Ca25 O53 . 2.326(9) y
Ca25 O61 . 2.359(9) y
Ca25 O65 . 2.404(8) y
Ca25 O25 1_465 2.446(11) y
Ca25 O16 . 2.483(7) y
Ca25 O33 . 2.518(8) y
Ca25 O55 . 2.730(11) y
Ca26 O91 1_565 2.289(8) y
Ca26 O51 1_565 2.326(9) y
Ca26 O62 . 2.341(9) y
Ca26 O26 1_565 2.465(9) y
Ca26 O14 . 2.509(7) y
Ca26 O66 . 2.537(9) y
Ca26 O56 . 2.623(10) y
Ca26 Ca36 . 3.718(3) n
Ca26 Te16 1_565 3.795(3) n
Ca31 O71 . 2.283(8) y
Ca31 O94 1_554 2.296(8) y
Ca31 O21 . 2.394(8) y
Ca31 O93 . 2.433(8) y
Ca31 O13 1_554 2.526(8) y
Ca31 O24 . 2.637(8) y
Ca31 O83 . 2.855(10) y
Ca31 Ca15 1_554 3.712(4) n
Ca31 Ca36 . 3.7163(18) n
Ca31 Te13 1_554 3.743(3) n
Ca32 O35 . 2.245(8) y
Ca32 O72 . 2.302(8) y
Ca32 O81 . 2.312(9) y
Ca32 O22 . 2.462(9) y
Ca32 O31 1_565 2.464(8) y
Ca32 O32 . 2.551(7) y
Ca32 O11 . 2.645(9) y
Ca32 Te12 1_545 3.485(3) n
Ca32 Ca16 1_554 3.807(4) n
Ca32 Ca14 1_545 3.928(3) n
Ca33 O36 1_655 2.302(8) y
Ca33 O73 1_645 2.321(9) y
Ca33 O82 . 2.323(9) y
Ca33 O23 1_644 2.348(8) y
Ca33 O12 1_575 2.352(9) y
Ca33 O95 1_644 2.634(7) y
Ca33 Ca23 1_644 3.664(3) n
Ca33 Ca15 1_644 4.001(3) n
Ca33 Ca36 1_645 4.174(3) n
Ca34 O85 1_645 2.297(8) y
Ca34 O31 1_565 2.325(8) y
Ca34 O24 1_565 2.325(8) y
Ca34 O74 1_564 2.370(8) y
Ca34 O15 . 2.538(10) y
Ca34 O35 . 2.716(10) y
Ca34 O92 1_575 2.858(8) y
Ca34 Ca24 1_645 3.815(3) n
Ca34 Te35 1_644 3.831(3) n
Ca35 O32 1_465 2.259(6) y
Ca35 O75 . 2.309(8) y
Ca35 O86 . 2.321(9) y
Ca35 O25 1_465 2.368(10) y
Ca35 O36 . 2.440(7) y
Ca35 O16 . 2.571(8) y
Ca35 Te15 1_465 3.693(3) n
Ca35 Ca15 1_554 3.761(4) n
Ca35 Te35 1_554 3.808(2) n
Ca35 Te12 1_455 3.835(3) n
Ca36 O93 . 2.314(8) y
Ca36 O76 1_565 2.350(8) y
Ca36 O26 1_565 2.388(8) y
Ca36 O94 1_554 2.434(8) y
Ca36 O14 . 2.511(9) y
Ca36 O23 1_554 2.559(8) y
Ca36 O84 . 2.806(11) y
Ca36 Te34 1_554 3.532(3) n
Ca36 Te13 1_554 3.630(3) n
